data_2231339
loop_
_publ_author_name
'Gao, Yi-Hong'

_publ_section_title
;
 Resorcinol--triethylenediamine (1/1)
;
_journal_coeditor_code VM2111
_journal_issue 8
_journal_name_full 'Acta Crystallographica Section E'
_journal_page_first o2158
_journal_paper_doi 10.1107/S1600536811029308
_journal_volume 67
_journal_year 2011
_chemical_formula_iupac 'C6 H12 N2, C6 H6 O2'
_chemical_formula_moiety 'C6 H12 N2, C6 H6 O2'
_chemical_formula_sum 'C12 H18 N2 O2'
_chemical_formula_weight 222.29
_chemical_name_systematic
;
Resorcinol--triethylenediamine (1/1)
;
_space_group_IT_number 14
_space_group_name_Hall '-P 2ybc'
_symmetry_cell_setting monoclinic
_symmetry_space_group_name_Hall '-P 2ybc'
_symmetry_space_group_name_H-M 'P 1 21/c 1'
_atom_sites_solution_hydrogens geom
_atom_sites_solution_primary direct
_atom_sites_solution_secondary difmap
_audit_creation_method SHELXL-97
_cell_angle_alpha 90.00
_cell_angle_beta 113.335(6)
_cell_angle_gamma 90.00
_cell_formula_units_Z 8
_cell_length_a 9.4882(5)
_cell_length_b 23.7390(11)
_cell_length_c 11.2532(6)
_cell_measurement_reflns_used 4982
_cell_measurement_temperature 293(2)
_cell_measurement_theta_max 28.6583
_cell_measurement_theta_min 2.5319
_cell_volume 2327.4(2)
_computing_cell_refinement 'CrysAlis PRO (Oxford Diffraction, 2010)'
_computing_data_collection 'CrysAlis PRO (Oxford Diffraction, 2010)'
_computing_data_reduction 'CrysAlis PRO (Oxford Diffraction, 2010)'
_computing_molecular_graphics 'SHELXTL/PC (Sheldrick, 2008)'
_computing_publication_material 'publCIF (Westrip, 2010)'
_computing_structure_refinement 'SHELXL97 (Sheldrick, 2008)'
_computing_structure_solution 'SHELXS97 (Sheldrick, 2008)'
_diffrn_ambient_temperature 293(2)
_diffrn_detector_area_resol_mean 16.0356
_diffrn_measured_fraction_theta_full 0.999
_diffrn_measured_fraction_theta_max 0.999
_diffrn_measurement_device_type 'Oxford Diffraction Xcalibur Eos Gemini'
_diffrn_measurement_method '\f and \w'
_diffrn_radiation_monochromator graphite
_diffrn_radiation_source 'fine-focus sealed tube'
_diffrn_radiation_type MoK\a
_diffrn_radiation_wavelength 0.71073
_diffrn_reflns_av_R_equivalents 0.0171
_diffrn_reflns_av_sigmaI/netI 0.0224
_diffrn_reflns_limit_h_max 7
_diffrn_reflns_limit_h_min -11
_diffrn_reflns_limit_k_max 28
_diffrn_reflns_limit_k_min -25
_diffrn_reflns_limit_l_max 13
_diffrn_reflns_limit_l_min -13
_diffrn_reflns_number 8717
_diffrn_reflns_theta_full 25.00
_diffrn_reflns_theta_max 25.00
_diffrn_reflns_theta_min 2.54
_exptl_absorpt_coefficient_mu 0.087
_exptl_absorpt_correction_T_max 1.00000
_exptl_absorpt_correction_T_min 0.78898
_exptl_absorpt_correction_type multi-scan
_exptl_absorpt_process_details '(CrysAlis PRO; Oxford Diffraction, 2010)'
_exptl_crystal_colour colorless
_exptl_crystal_density_diffrn 1.269
_exptl_crystal_density_method 'not measured'
_exptl_crystal_description block
_exptl_crystal_F_000 960
_exptl_crystal_size_max 0.45
_exptl_crystal_size_mid 0.43
_exptl_crystal_size_min 0.02
_refine_diff_density_max 0.185
_refine_diff_density_min -0.157
_refine_ls_extinction_coef 0.0037(5)
_refine_ls_extinction_expression Fc^*^=kFc[1+0.001xFc^2^\l^3^/sin(2\q)]^-1/4^
_refine_ls_extinction_method 'SHELXL97 (Sheldrick, 2008)'
_refine_ls_goodness_of_fit_ref 1.027
_refine_ls_hydrogen_treatment constr
_refine_ls_matrix_type full
_refine_ls_number_parameters 290
_refine_ls_number_reflns 4091
_refine_ls_number_restraints 0
_refine_ls_restrained_S_all 1.027
_refine_ls_R_factor_all 0.0585
_refine_ls_R_factor_gt 0.0445
_refine_ls_shift/su_max 0.000
_refine_ls_shift/su_mean 0.000
_refine_ls_structure_factor_coef Fsqd
_refine_ls_weighting_details 'calc w=1/[\s^2^(Fo^2^)+(0.0581P)^2^+0.6593P] where P=(Fo^2^+2Fc^2^)/3'
_refine_ls_weighting_scheme calc
_refine_ls_wR_factor_gt 0.1123
_refine_ls_wR_factor_ref 0.1211
_reflns_number_gt 3270
_reflns_number_total 4091
_reflns_threshold_expression I>2sigma(I)
_cod_data_source_file vm2111.cif
_cod_data_source_block I
_cod_original_cell_volume 2327.3(2)
_cod_original_sg_symbol_H-M 'P 21/c'
_cod_database_code 2231339
_cod_database_fobs_code 2231339

loop_
_symmetry_equiv_pos_as_xyz
'x, y, z'
'-x, y+1/2, -z+1/2'
'-x, -y, -z'
'x, -y-1/2, z-1/2'

loop_
_atom_site_type_symbol
_atom_site_label
_atom_site_fract_x
_atom_site_fract_y
_atom_site_fract_z
_atom_site_U_iso_or_equiv
_atom_site_adp_type
_atom_site_calc_flag
_atom_site_refinement_flags
_atom_site_occupancy
_atom_site_symmetry_multiplicity
N N1 0.57689(16) 0.11324(6) 0.29731(13) 0.0351(3) Uani d . 1 1
N N2 0.50838(16) 0.01065(5) 0.22286(13) 0.0339(3) Uani d . 1 1
N N3 0.08210(16) 0.23305(6) 0.76867(13) 0.0370(3) Uani d . 1 1
N N4 0.01256(16) 0.12882(6) 0.72564(13) 0.0382(4) Uani d . 1 1
O O1 0.66383(16) 0.21624(5) 0.41752(11) 0.0498(4) Uani d . 1 1
H H1 0.6499 0.1888 0.3698 0.075 Uiso calc R 1 1
O O2 0.57485(17) 0.41139(5) 0.40869(12) 0.0513(4) Uani d . 1 1
H H2 0.5375 0.4376 0.3585 0.077 Uiso calc R 1 1
O O3 0.10750(18) 0.52913(5) 0.87710(13) 0.0639(5) Uani d . 1 1
H H3 0.0696 0.5564 0.8308 0.096 Uiso calc R 1 1
O O4 0.16822(17) 0.33461(5) 0.86965(13) 0.0623(4) Uani d . 1 1
H H4 0.1466 0.3072 0.8214 0.093 Uiso calc R 1 1
C C1 0.60465(18) 0.26301(7) 0.34498(15) 0.0329(4) Uani d . 1 1
C C2 0.61811(19) 0.31376(7) 0.40953(15) 0.0351(4) Uani d . 1 1
H H2A 0.6659 0.3149 0.4994 0.042 Uiso calc R 1 1
C C3 0.56053(19) 0.36304(7) 0.34055(15) 0.0334(4) Uani d . 1 1
C C4 0.4897(2) 0.36123(7) 0.20618(16) 0.0383(4) Uani d . 1 1
H H4A 0.4502 0.3939 0.1593 0.046 Uiso calc R 1 1
C C5 0.4784(2) 0.31060(7) 0.14309(16) 0.0429(4) Uani d . 1 1
H H5 0.4320 0.3095 0.0532 0.051 Uiso calc R 1 1
C C6 0.5348(2) 0.26146(7) 0.21091(16) 0.0406(4) Uani d . 1 1
H H6 0.5261 0.2276 0.1670 0.049 Uiso calc R 1 1
C C7 0.10691(19) 0.38158(7) 0.80009(17) 0.0381(4) Uani d . 1 1
C C8 0.13280(19) 0.43163(7) 0.86713(17) 0.0389(4) Uani d . 1 1
H H8 0.1890 0.4317 0.9562 0.047 Uiso calc R 1 1
C C9 0.07617(19) 0.48179(7) 0.80370(17) 0.0378(4) Uani d . 1 1
C C10 -0.0087(2) 0.48160(7) 0.67068(17) 0.0412(4) Uani d . 1 1
H H10 -0.0467 0.5151 0.6268 0.049 Uiso calc R 1 1
C C11 -0.0358(2) 0.43120(8) 0.60472(17) 0.0449(5) Uani d . 1 1
H H11 -0.0936 0.4310 0.5159 0.054 Uiso calc R 1 1
C C12 0.0208(2) 0.38112(8) 0.66717(17) 0.0429(4) Uani d . 1 1
H H12 0.0017 0.3475 0.6212 0.051 Uiso calc R 1 1
C C13 0.5384(2) 0.08133(7) 0.39281(16) 0.0415(4) Uani d . 1 1
H H13A 0.4484 0.0977 0.4000 0.050 Uiso calc R 1 1
H H13B 0.6229 0.0837 0.4769 0.050 Uiso calc R 1 1
C C14 0.5066(2) 0.01928(7) 0.35205(17) 0.0422(4) Uani d . 1 1
H H14A 0.5841 -0.0043 0.4147 0.051 Uiso calc R 1 1
H H14B 0.4073 0.0084 0.3504 0.051 Uiso calc R 1 1
C C15 0.4430(2) 0.11111(7) 0.17216(17) 0.0445(5) Uani d . 1 1
H H15A 0.4681 0.1296 0.1061 0.053 Uiso calc R 1 1
H H15B 0.3575 0.1311 0.1794 0.053 Uiso calc R 1 1
C C16 0.3966(2) 0.04980(7) 0.13256(17) 0.0444(5) Uani d . 1 1
H H16A 0.2957 0.0427 0.1321 0.053 Uiso calc R 1 1
H H16B 0.3913 0.0435 0.0457 0.053 Uiso calc R 1 1
C C17 0.7064(2) 0.08497(8) 0.2814(2) 0.0471(5) Uani d . 1 1
H H17A 0.7935 0.0835 0.3642 0.056 Uiso calc R 1 1
H H17B 0.7365 0.1063 0.2218 0.056 Uiso calc R 1 1
C C18 0.6620(2) 0.02515(8) 0.2297(2) 0.0458(5) Uani d . 1 1
H H18A 0.6632 0.0223 0.1441 0.055 Uiso calc R 1 1
H H18B 0.7364 -0.0013 0.2859 0.055 Uiso calc R 1 1
C C19 0.0785(3) 0.21639(8) 0.64220(19) 0.0555(5) Uani d . 1 1
H H19A 0.1771 0.2244 0.6387 0.067 Uiso calc R 1 1
H H19B 0.0009 0.2381 0.5748 0.067 Uiso calc R 1 1
C C20 0.0428(3) 0.15370(8) 0.61859(19) 0.0543(5) Uani d . 1 1
H H20A -0.0462 0.1486 0.5382 0.065 Uiso calc R 1 1
H H20B 0.1291 0.1346 0.6106 0.065 Uiso calc R 1 1
C C21 -0.0700(2) 0.22206(8) 0.7684(2) 0.0494(5) Uani d . 1 1
H H21A -0.1456 0.2454 0.7035 0.059 Uiso calc R 1 1
H H21B -0.0699 0.2319 0.8521 0.059 Uiso calc R 1 1
C C22 -0.1134(2) 0.16008(8) 0.7396(2) 0.0514(5) Uani d . 1 1
H H22A -0.1356 0.1440 0.8095 0.062 Uiso calc R 1 1
H H22B -0.2050 0.1570 0.6605 0.062 Uiso calc R 1 1
C C23 0.1955(2) 0.19796(8) 0.86864(19) 0.0491(5) Uani d . 1 1
H H23A 0.2009 0.2091 0.9533 0.059 Uiso calc R 1 1
H H23B 0.2960 0.2036 0.8670 0.059 Uiso calc R 1 1
C C24 0.1510(2) 0.13541(8) 0.84538(19) 0.0491(5) Uani d . 1 1
H H24A 0.2349 0.1142 0.8386 0.059 Uiso calc R 1 1
H H24B 0.1319 0.1207 0.9180 0.059 Uiso calc R 1 1

loop_
_atom_site_aniso_label
_atom_site_aniso_U_11
_atom_site_aniso_U_22
_atom_site_aniso_U_33
_atom_site_aniso_U_12
_atom_site_aniso_U_13
_atom_site_aniso_U_23
N1 0.0378(8) 0.0284(7) 0.0371(7) -0.0008(6) 0.0126(6) -0.0023(6)
N2 0.0394(8) 0.0272(7) 0.0350(7) -0.0009(6) 0.0148(6) -0.0003(6)
N3 0.0382(8) 0.0283(7) 0.0412(8) 0.0004(6) 0.0124(6) -0.0014(6)
N4 0.0408(8) 0.0281(7) 0.0431(8) -0.0031(6) 0.0138(6) -0.0005(6)
O1 0.0681(9) 0.0267(6) 0.0416(7) 0.0065(6) 0.0080(6) 0.0021(5)
O2 0.0786(10) 0.0290(7) 0.0418(7) 0.0095(6) 0.0192(7) -0.0008(5)
O3 0.0823(11) 0.0259(7) 0.0576(9) 0.0054(7) 0.0000(7) -0.0026(6)
O4 0.0767(10) 0.0246(7) 0.0555(8) 0.0021(6) -0.0060(7) 0.0006(6)
C1 0.0328(9) 0.0274(8) 0.0368(9) 0.0013(7) 0.0121(7) 0.0033(7)
C2 0.0390(9) 0.0338(9) 0.0303(8) 0.0019(7) 0.0113(7) 0.0023(7)
C3 0.0353(9) 0.0282(8) 0.0385(9) 0.0001(7) 0.0164(7) -0.0002(7)
C4 0.0398(10) 0.0328(9) 0.0388(9) 0.0035(8) 0.0118(7) 0.0084(7)
C5 0.0495(11) 0.0419(10) 0.0300(9) -0.0025(8) 0.0081(7) 0.0003(7)
C6 0.0460(10) 0.0330(9) 0.0378(9) -0.0034(8) 0.0115(8) -0.0049(7)
C7 0.0325(9) 0.0282(9) 0.0466(10) -0.0003(7) 0.0082(7) 0.0034(7)
C8 0.0371(9) 0.0299(9) 0.0394(9) -0.0019(7) 0.0043(7) 0.0022(7)
C9 0.0343(9) 0.0275(9) 0.0474(10) -0.0009(7) 0.0119(7) 0.0007(7)
C10 0.0426(10) 0.0352(10) 0.0456(10) 0.0087(8) 0.0171(8) 0.0102(8)
C11 0.0466(11) 0.0503(11) 0.0350(9) 0.0052(9) 0.0131(8) 0.0034(8)
C12 0.0445(10) 0.0359(10) 0.0460(10) -0.0003(8) 0.0156(8) -0.0063(8)
C13 0.0528(11) 0.0383(10) 0.0364(9) 0.0007(8) 0.0208(8) -0.0038(7)
C14 0.0551(11) 0.0350(10) 0.0411(10) -0.0009(8) 0.0241(8) 0.0031(7)
C15 0.0492(11) 0.0317(9) 0.0422(10) 0.0027(8) 0.0071(8) 0.0033(8)
C16 0.0444(10) 0.0371(10) 0.0388(10) -0.0023(8) 0.0029(8) 0.0010(8)
C17 0.0399(10) 0.0425(11) 0.0629(12) -0.0079(8) 0.0246(9) -0.0122(9)
C18 0.0452(11) 0.0411(11) 0.0574(11) 0.0012(9) 0.0271(9) -0.0091(9)
C19 0.0784(15) 0.0443(11) 0.0535(12) -0.0100(11) 0.0365(11) 0.0010(9)
C20 0.0795(15) 0.0443(11) 0.0462(11) -0.0066(10) 0.0326(10) -0.0112(9)
C21 0.0422(10) 0.0457(11) 0.0599(12) 0.0057(9) 0.0198(9) -0.0080(9)
C22 0.0396(10) 0.0475(11) 0.0700(13) -0.0047(9) 0.0247(10) -0.0018(10)
C23 0.0402(10) 0.0382(10) 0.0533(11) 0.0008(8) 0.0020(8) -0.0026(8)
C24 0.0467(11) 0.0348(10) 0.0535(11) 0.0047(8) 0.0067(9) 0.0050(8)

loop_
_atom_type_symbol
_atom_type_description
_atom_type_scat_dispersion_real
_atom_type_scat_dispersion_imag
_atom_type_scat_source
C C 0.0033 0.0016 'International Tables Vol C Tables 4.2.6.8 and 6.1.1.4'
H H 0.0000 0.0000 'International Tables Vol C Tables 4.2.6.8 and 6.1.1.4'
N N 0.0061 0.0033 'International Tables Vol C Tables 4.2.6.8 and 6.1.1.4'
O O 0.0106 0.0060 'International Tables Vol C Tables 4.2.6.8 and 6.1.1.4'

loop_
_geom_angle_atom_site_label_1
_geom_angle_atom_site_label_2
_geom_angle_atom_site_label_3
_geom_angle
C17 N1 C13 108.30(14)
C17 N1 C15 108.24(14)
C13 N1 C15 108.02(14)
C18 N2 C16 108.44(14)
C18 N2 C14 108.32(14)
C16 N2 C14 107.85(14)
C21 N3 C19 107.84(15)
C21 N3 C23 108.82(15)
C19 N3 C23 108.61(15)
C24 N4 C22 108.51(15)
C24 N4 C20 108.35(15)
C22 N4 C20 108.48(15)
C1 O1 H1 109.5
C3 O2 H2 109.5
C9 O3 H3 109.5
C7 O4 H4 109.5
O1 C1 C6 122.46(15)
O1 C1 C2 117.66(14)
C6 C1 C2 119.87(15)
C1 C2 C3 120.29(14)
C1 C2 H2A 119.9
C3 C2 H2A 119.9
O2 C3 C2 117.83(14)
O2 C3 C4 122.52(15)
C2 C3 C4 119.64(15)
C5 C4 C3 119.50(15)
C5 C4 H4A 120.2
C3 C4 H4A 120.2
C6 C5 C4 121.20(15)
C6 C5 H5 119.4
C4 C5 H5 119.4
C5 C6 C1 119.50(16)
C5 C6 H6 120.3
C1 C6 H6 120.3
O4 C7 C8 116.83(15)
O4 C7 C12 123.35(15)
C8 C7 C12 119.82(15)
C7 C8 C9 120.79(15)
C7 C8 H8 119.6
C9 C8 H8 119.6
O3 C9 C8 116.91(15)
O3 C9 C10 123.51(15)
C8 C9 C10 119.58(16)
C11 C10 C9 119.20(16)
C11 C10 H10 120.4
C9 C10 H10 120.4
C10 C11 C12 121.54(16)
C10 C11 H11 119.2
C12 C11 H11 119.2
C11 C12 C7 119.07(16)
C11 C12 H12 120.5
C7 C12 H12 120.5
N1 C13 C14 110.55(13)
N1 C13 H13A 109.5
C14 C13 H13A 109.5
N1 C13 H13B 109.5
C14 C13 H13B 109.5
H13A C13 H13B 108.1
N2 C14 C13 110.48(14)
N2 C14 H14A 109.6
C13 C14 H14A 109.6
N2 C14 H14B 109.6
C13 C14 H14B 109.6
H14A C14 H14B 108.1
N1 C15 C16 110.39(13)
N1 C15 H15A 109.6
C16 C15 H15A 109.6
N1 C15 H15B 109.6
C16 C15 H15B 109.6
H15A C15 H15B 108.1
N2 C16 C15 110.69(13)
N2 C16 H16A 109.5
C15 C16 H16A 109.5
N2 C16 H16B 109.5
C15 C16 H16B 109.5
H16A C16 H16B 108.1
N1 C17 C18 110.62(14)
N1 C17 H17A 109.5
C18 C17 H17A 109.5
N1 C17 H17B 109.5
C18 C17 H17B 109.5
H17A C17 H17B 108.1
N2 C18 C17 110.82(14)
N2 C18 H18A 109.5
C17 C18 H18A 109.5
N2 C18 H18B 109.5
C17 C18 H18B 109.5
H18A C18 H18B 108.1
N3 C19 C20 110.52(15)
N3 C19 H19A 109.5
C20 C19 H19A 109.5
N3 C19 H19B 109.5
C20 C19 H19B 109.5
H19A C19 H19B 108.1
N4 C20 C19 110.57(14)
N4 C20 H20A 109.5
C19 C20 H20A 109.5
N4 C20 H20B 109.5
C19 C20 H20B 109.5
H20A C20 H20B 108.1
N3 C21 C22 110.75(15)
N3 C21 H21A 109.5
C22 C21 H21A 109.5
N3 C21 H21B 109.5
C22 C21 H21B 109.5
H21A C21 H21B 108.1
N4 C22 C21 110.34(15)
N4 C22 H22A 109.6
C21 C22 H22A 109.6
N4 C22 H22B 109.6
C21 C22 H22B 109.6
H22A C22 H22B 108.1
N3 C23 C24 110.40(14)
N3 C23 H23A 109.6
C24 C23 H23A 109.6
N3 C23 H23B 109.6
C24 C23 H23B 109.6
H23A C23 H23B 108.1
N4 C24 C23 110.13(14)
N4 C24 H24A 109.6
C23 C24 H24A 109.6
N4 C24 H24B 109.6
C23 C24 H24B 109.6
H24A C24 H24B 108.1

loop_
_geom_bond_atom_site_label_1
_geom_bond_atom_site_label_2
_geom_bond_distance
N1 C17 1.472(2)
N1 C13 1.474(2)
N1 C15 1.478(2)
N2 C18 1.469(2)
N2 C16 1.472(2)
N2 C14 1.475(2)
N3 C21 1.465(2)
N3 C19 1.464(2)
N3 C23 1.469(2)
N4 C24 1.471(2)
N4 C22 1.467(2)
N4 C20 1.468(2)
O1 C1 1.3605(19)
O1 H1 0.8200
O2 C3 1.3569(19)
O2 H2 0.8200
O3 C9 1.356(2)
O3 H3 0.8200
O4 C7 1.354(2)
O4 H4 0.8200
C1 C6 1.387(2)
C1 C2 1.386(2)
C2 C3 1.391(2)
C2 H2A 0.9300
C3 C4 1.391(2)
C4 C5 1.378(2)
C4 H4A 0.9300
C5 C6 1.381(2)
C5 H5 0.9300
C6 H6 0.9300
C7 C8 1.376(2)
C7 C12 1.392(2)
C8 C9 1.383(2)
C8 H8 0.9300
C9 C10 1.391(2)
C10 C11 1.377(3)
C10 H10 0.9300
C11 C12 1.377(2)
C11 H11 0.9300
C12 H12 0.9300
C13 C14 1.537(2)
C13 H13A 0.9700
C13 H13B 0.9700
C14 H14A 0.9700
C14 H14B 0.9700
C15 C16 1.535(2)
C15 H15A 0.9700
C15 H15B 0.9700
C16 H16A 0.9700
C16 H16B 0.9700
C17 C18 1.529(2)
C17 H17A 0.9700
C17 H17B 0.9700
C18 H18A 0.9700
C18 H18B 0.9700
C19 C20 1.526(3)
C19 H19A 0.9700
C19 H19B 0.9700
C20 H20A 0.9700
C20 H20B 0.9700
C21 C22 1.528(3)
C21 H21A 0.9700
C21 H21B 0.9700
C22 H22A 0.9700
C22 H22B 0.9700
C23 C24 1.538(2)
C23 H23A 0.9700
C23 H23B 0.9700
C24 H24A 0.9700
C24 H24B 0.9700

loop_
_geom_hbond_atom_site_label_D
_geom_hbond_atom_site_label_H
_geom_hbond_atom_site_label_A
_geom_hbond_site_symmetry_A
_geom_hbond_distance_DH
_geom_hbond_distance_HA
_geom_hbond_distance_DA
_geom_hbond_angle_DHA
O1 H1 N1 ? 0.82 1.98 2.7577(18) 158
O2 H2 N2 2_655 0.82 1.93 2.7279(17) 164
O3 H3 N4 2_556 0.82 1.89 2.6816(19) 162
O4 H4 N3 ? 0.82 1.88 2.6525(19) 156

loop_
_cod_related_entry_id
_cod_related_entry_database
_cod_related_entry_code
1 ChemSpider 30656890
